data_7108481
loop_
_publ_author_name
'Sajesh P. Thomas'
'K. Nagarajan'
'T. N. Guru Row'

_publ_section_title
;
 Polymorphism and tautomeric preference in fenobam and the utility of NLO
 response to detect polymorphic impurities
;
_journal_name_full Chem.Commun.
_journal_page_first 10559
_journal_paper_doi 10.1039/c2cc34912d
_journal_volume 48
_journal_year 2012
_chemical_compound_source 'see text'
_chemical_formula_moiety '2(C11 H11 Cl N4 O2), H2 O'
_chemical_formula_sum 'C11 H12 Cl N4 O2.5'
_chemical_formula_weight 275.69
_chemical_name_common 'fenobam hemihydrate'
_chemical_name_systematic ?
_space_group_IT_number 2
_symmetry_cell_setting triclinic
_symmetry_Int_Tables_number 2
_symmetry_space_group_name_Hall '-P 1'
_symmetry_space_group_name_H-M 'P -1'
_atom_sites_solution_hydrogens geom
_atom_sites_solution_primary direct
_atom_sites_solution_secondary difmap
_cell_angle_alpha 105.930(13)
_cell_angle_beta 97.779(12)
_cell_angle_gamma 104.196(13)
_cell_formula_units_Z 4
_cell_length_a 9.8299(15)
_cell_length_b 11.4813(19)
_cell_length_c 11.6916(15)
_cell_measurement_reflns_used 366
_cell_measurement_temperature 100(1)
_cell_measurement_theta_max 25.0
_cell_measurement_theta_min 2.45
_cell_volume 1200.7(3)
_computing_cell_refinement 'SET4 (de Boer & Duisenberg, 1984)'
_computing_data_collection 'Locally modified CAD4 Software (Enraf-Nonius, 1989)'
_computing_data_reduction 'HELENA (Spek, 1997)'
_computing_publication_material 'PLATON (Spek, 2003)'
_computing_structure_refinement 'SHELXL-97 (Sheldrick, 1997)'
_diffrn_ambient_temperature 100(1)
_diffrn_detector_area_resol_mean 18.4
_diffrn_measured_fraction_theta_full 0.998
_diffrn_measured_fraction_theta_max 0.998
_diffrn_measurement_device_type 'Oxford Xcalibur,Eos(Nova) CCD detector'
_diffrn_measurement_method '\w scans'
_diffrn_radiation_monochromator graphite
_diffrn_radiation_probe x-ray
_diffrn_radiation_source 'Rotating Anode'
_diffrn_radiation_type MoK\a
_diffrn_radiation_wavelength 0.71073
_diffrn_reflns_av_R_equivalents 0.0000
_diffrn_reflns_av_sigmaI/netI 0.0797
_diffrn_reflns_limit_h_max 11
_diffrn_reflns_limit_h_min -11
_diffrn_reflns_limit_k_max 13
_diffrn_reflns_limit_k_min -13
_diffrn_reflns_limit_l_max 13
_diffrn_reflns_limit_l_min -13
_diffrn_reflns_number 6887
_diffrn_reflns_reduction_process
;
;
_diffrn_reflns_theta_full 25.00
_diffrn_reflns_theta_max 25.00
_diffrn_reflns_theta_min 2.45
_diffrn_standards_number 0
_exptl_absorpt_coefficient_mu 0.324
_exptl_absorpt_correction_T_max 0.968
_exptl_absorpt_correction_T_min 0.938
_exptl_absorpt_correction_type multi-scan
_exptl_absorpt_process_details 'CrysAlis RED (Oxford Diffraction,2009)'
_exptl_crystal_colour 'pale yellow'
_exptl_crystal_density_diffrn 1.525
_exptl_crystal_density_method 'Not Measured'
_exptl_crystal_description needle
_exptl_crystal_F_000 572
_exptl_crystal_size_max 0.200
_exptl_crystal_size_mid 0.100
_exptl_crystal_size_min 0.100
_refine_diff_density_max 0.461
_refine_diff_density_min -0.446
_refine_diff_density_rms 0.102
_refine_ls_extinction_method none
_refine_ls_goodness_of_fit_ref 1.052
_refine_ls_hydrogen_treatment mixed
_refine_ls_matrix_type full
_refine_ls_number_parameters 367
_refine_ls_number_reflns 6887
_refine_ls_number_restraints 3
_refine_ls_restrained_S_all 1.052
_refine_ls_R_factor_all 0.1148
_refine_ls_R_factor_gt 0.0707
_refine_ls_shift/su_max 0.000
_refine_ls_shift/su_mean 0.000
_refine_ls_structure_factor_coef Fsqd
_refine_ls_weighting_details 'calc w=1/[\s^2^(Fo^2^)+(0.1276P)^2^] where P=(Fo^2^+2Fc^2^)/3'
_refine_ls_weighting_scheme calc
_refine_ls_wR_factor_gt 0.1924
_refine_ls_wR_factor_ref 0.2150
_reflns_number_gt 4551
_reflns_number_total 6887
_reflns_threshold_expression >2\s(i)
_cod_data_source_file c2cc34912d.txt
_cod_data_source_block tw_twin1_hklf4
_cod_database_code 7108481

loop_
_symmetry_equiv_pos_site_id
_symmetry_equiv_pos_as_xyz
1 x,y,z
2 -x,-y,-z

loop_
_atom_site_aniso_label
_atom_site_aniso_U_11
_atom_site_aniso_U_22
_atom_site_aniso_U_33
_atom_site_aniso_U_23
_atom_site_aniso_U_13
_atom_site_aniso_U_12
Cl1 0.0220(6) 0.0289(6) 0.0345(7) 0.0076(5) 0.0059(5) 0.0008(5)
O3 0.0291(17) 0.0282(19) 0.0239(17) 0.0095(14) -0.0041(14) 0.0061(15)
O4 0.0180(15) 0.0263(18) 0.0188(15) 0.0093(13) -0.0007(13) 0.0039(13)
N5 0.0130(17) 0.025(2) 0.0212(18) 0.0118(16) 0.0001(15) 0.0017(16)
N6 0.0166(19) 0.022(2) 0.0206(19) 0.0054(17) 0.0026(16) 0.0041(16)
N7 0.0155(18) 0.024(2) 0.0153(17) 0.0068(16) 0.0020(14) 0.0034(16)
N8 0.0107(18) 0.022(2) 0.0205(19) 0.0079(16) 0.0019(15) 0.0037(16)
C12 0.020(2) 0.022(3) 0.020(2) 0.0074(19) 0.0032(18) 0.0022(19)
C13 0.021(2) 0.026(3) 0.016(2) 0.0060(19) 0.0061(18) 0.010(2)
C14 0.016(2) 0.020(2) 0.017(2) 0.0039(18) 0.0055(17) 0.0102(18)
C15 0.022(2) 0.033(3) 0.027(2) 0.011(2) 0.000(2) 0.004(2)
C16 0.016(2) 0.023(2) 0.011(2) 0.0049(17) 0.0051(17) 0.0068(19)
C17 0.023(2) 0.019(2) 0.018(2) 0.0032(18) 0.0077(18) 0.0106(19)
C18 0.026(2) 0.024(2) 0.016(2) 0.0063(18) 0.0075(18) 0.012(2)
C19 0.021(2) 0.023(3) 0.026(2) 0.0043(19) 0.0118(19) 0.0102(19)
C20 0.031(3) 0.024(3) 0.027(2) 0.011(2) 0.016(2) 0.013(2)
C21 0.035(3) 0.033(3) 0.027(2) 0.014(2) 0.010(2) 0.018(2)
C22 0.026(2) 0.030(3) 0.023(2) 0.010(2) 0.0056(19) 0.016(2)
Cl2 0.0443(7) 0.0299(7) 0.0208(6) 0.0032(5) 0.0088(5) 0.0122(6)
O1 0.0204(16) 0.0271(18) 0.0281(17) 0.0098(14) -0.0028(13) 0.0109(14)
O2 0.0262(16) 0.0289(18) 0.0148(15) 0.0020(13) -0.0010(13) 0.0110(14)
N1 0.0226(19) 0.026(2) 0.0179(18) 0.0067(16) 0.0053(15) 0.0116(17)
N2 0.0189(18) 0.024(2) 0.0142(18) 0.0033(15) 0.0019(15) 0.0082(16)
N3 0.0190(18) 0.019(2) 0.0177(18) 0.0018(15) 0.0014(14) 0.0078(16)
N4 0.0197(18) 0.023(2) 0.0130(18) 0.0042(16) -0.0016(15) 0.0069(16)
C1 0.011(2) 0.025(3) 0.029(2) 0.012(2) 0.0063(18) 0.0045(19)
C2 0.026(2) 0.022(3) 0.019(2) 0.007(2) 0.0053(19) 0.008(2)
C3 0.019(2) 0.021(2) 0.016(2) 0.0058(18) 0.0045(17) 0.0013(19)
C4 0.030(3) 0.038(3) 0.015(2) 0.006(2) -0.0022(19) 0.010(2)
C5 0.015(2) 0.020(2) 0.020(2) 0.0072(18) 0.0043(18) 0.0027(18)
C6 0.0095(19) 0.022(2) 0.022(2) 0.0077(18) 0.0042(16) 0.0059(18)
C7 0.019(2) 0.025(3) 0.023(2) 0.013(2) 0.0014(18) 0.003(2)
C8 0.017(2) 0.027(3) 0.033(3) 0.017(2) 0.0031(19) 0.009(2)
C9 0.022(2) 0.020(2) 0.033(3) 0.011(2) 0.0111(19) 0.0107(19)
C10 0.017(2) 0.024(3) 0.023(2) 0.0095(19) 0.0062(18) -0.0009(19)
C11 0.018(2) 0.025(2) 0.014(2) 0.0057(18) 0.0028(17) 0.0075(19)
O1S 0.048(2) 0.033(2) 0.037(2) 0.0018(18) 0.0171(18) 0.0007(19)

loop_
_atom_site_label
_atom_site_type_symbol
_atom_site_thermal_displace_type
_atom_site_fract_x
_atom_site_fract_y
_atom_site_fract_z
_atom_site_occupancy
_atom_site_U_iso_or_equiv
_atom_site_calc_flag
_atom_site_refinement_flags
Cl1 Cl Uani 0.07255(11) -0.24282(12) 0.56541(10) 1.000 0.0303(4) . .
O3 O Uani 0.5145(3) 0.4341(3) 0.3290(3) 1.000 0.0283(10) . .
O4 O Uani 0.4249(3) 0.1309(3) 0.5318(2) 1.000 0.0216(9) . .
N5 N Uani 0.7567(3) 0.4482(3) 0.5831(3) 1.000 0.0199(11) . .
N6 N Uani 0.5459(4) 0.3289(3) 0.4672(3) 1.000 0.0205(11) . .
N7 N Uani 0.6463(3) 0.2783(3) 0.6423(3) 1.000 0.0188(11) . .
N8 N Uani 0.5541(4) 0.1088(3) 0.6985(3) 1.000 0.0179(11) . .
C12 C Uani 0.7309(4) 0.5041(4) 0.4895(4) 1.000 0.0214(14) . .
C13 C Uani 0.5839(4) 0.4204(4) 0.4156(4) 1.000 0.0204(14) . .
C14 C Uani 0.6484(4) 0.3455(4) 0.5692(3) 1.000 0.0170(12) . .
C15 C Uani 0.8874(4) 0.4945(4) 0.6776(4) 1.000 0.0284(14) . .
C16 C Uani 0.5316(4) 0.1696(4) 0.6150(3) 1.000 0.0164(12) . .
C17 C Uani 0.4607(4) 0.0027(4) 0.7137(3) 1.000 0.0194(12) . .
C18 C Uani 0.3273(4) -0.0633(4) 0.6364(4) 1.000 0.0209(12) . .
C19 C Uani 0.2416(4) -0.1639(4) 0.6616(4) 1.000 0.0227(14) . .
C20 C Uani 0.2824(5) -0.2001(4) 0.7608(4) 1.000 0.0248(16) . .
C21 C Uani 0.4178(5) -0.1337(4) 0.8356(4) 1.000 0.0289(16) . .
C22 C Uani 0.5058(5) -0.0339(4) 0.8127(4) 1.000 0.0245(14) . .
Cl2 Cl Uani 0.79544(13) 0.72809(11) 1.32293(9) 1.000 0.0323(4) . .
O1 O Uani 1.2033(3) 0.0739(3) 1.0353(3) 1.000 0.0251(10) . .
O2 O Uani 0.9187(3) 0.3534(3) 1.0654(2) 1.000 0.0244(9) . .
N1 N Uani 0.9564(4) 0.0649(3) 0.7845(3) 1.000 0.0213(11) . .
N2 N Uani 1.0428(4) 0.1752(3) 0.9794(3) 1.000 0.0195(11) . .
N3 N Uani 0.8539(4) 0.2233(3) 0.8608(3) 1.000 0.0193(11) . .
N4 N Uani 0.7693(4) 0.3893(3) 0.9194(3) 1.000 0.0193(11) . .
C1 C Uani 1.1165(4) 0.0877(4) 0.9599(4) 1.000 0.0209(14) . .
C2 C Uani 1.0674(5) 0.0131(4) 0.8261(4) 1.000 0.0220(14) . .
C3 C Uani 0.9443(4) 0.1596(4) 0.8754(3) 1.000 0.0195(12) . .
C4 C Uani 0.8798(5) 0.0258(5) 0.6582(4) 1.000 0.0289(16) . .
C5 C Uani 0.8546(4) 0.3241(4) 0.9589(4) 1.000 0.0186(12) . .
C6 C Uani 0.7342(4) 0.4957(4) 0.9847(3) 1.000 0.0174(11) . .
C7 C Uani 0.6443(4) 0.5418(4) 0.9192(4) 1.000 0.0222(14) . .
C8 C Uani 0.5997(4) 0.6421(4) 0.9759(4) 1.000 0.0239(16) . .
C9 C Uani 0.6443(4) 0.7010(4) 1.1018(4) 1.000 0.0231(14) . .
C10 C Uani 0.7366(4) 0.6546(4) 1.1651(4) 1.000 0.0220(14) . .
C11 C Uani 0.7819(4) 0.5535(4) 1.1097(3) 1.000 0.0190(12) . .
O1S O Uani 0.2473(4) 0.2461(4) 0.2700(3) 1.000 0.0427(12) . .
H6N H Uiso 0.477(4) 0.266(4) 0.449(4) 1.000 0.0210 . .
H8N H Uiso 0.635(5) 0.143(4) 0.746(4) 1.000 0.018(12) . .
H12A H Uiso 0.80270 0.50230 0.44030 1.000 0.0260 calc R
H12B H Uiso 0.73050 0.59110 0.52410 1.000 0.0260 calc R
H15A H Uiso 0.88090 0.56380 0.74280 1.000 0.0420 calc R
H15B H Uiso 0.96850 0.52310 0.64420 1.000 0.0420 calc R
H15C H Uiso 0.89920 0.42740 0.70840 1.000 0.0420 calc R
H18 H Uiso 0.29650 -0.04030 0.56930 1.000 0.0250 calc R
H20 H Uiso 0.22160 -0.26660 0.77720 1.000 0.0300 calc R
H21 H Uiso 0.44900 -0.15740 0.90200 1.000 0.0350 calc R
H22 H Uiso 0.59590 0.00950 0.86360 1.000 0.0290 calc R
H2A H Uiso 1.020(4) -0.078(4) 0.811(3) 1.000 0.016(10) . .
H2B H Uiso 1.139(4) 0.020(4) 0.778(4) 1.000 0.027(12) . .
H2N H Uiso 1.037(4) 0.231(4) 1.047(3) 1.000 0.0210 . .
H4A H Uiso 0.79550 -0.04420 0.64380 1.000 0.0440 calc R
H4B H Uiso 0.94130 0.00040 0.60530 1.000 0.0440 calc R
H4C H Uiso 0.85210 0.09540 0.64230 1.000 0.0440 calc R
H4N H Uiso 0.728(4) 0.356(4) 0.841(4) 1.000 0.013(11) . .
H7 H Uiso 0.61380 0.50380 0.83520 1.000 0.0270 calc R
H8 H Uiso 0.53910 0.67150 0.93020 1.000 0.0290 calc R
H9 H Uiso 0.61340 0.76850 1.14160 1.000 0.0280 calc R
H11 H Uiso 0.84320 0.52430 1.15490 1.000 0.0230 calc R
H1O H Uiso 0.241(7) 0.191(5) 0.202(4) 1.000 0.07(2) . .
H2O H Uiso 0.322(8) 0.303(7) 0.264(6) 1.000 0.10(3) . .

loop_
_atom_type_symbol
_atom_type_description
_atom_type_scat_dispersion_real
_atom_type_scat_dispersion_imag
_atom_type_scat_source
O O 0.0106 0.0060 'International Tables Vol C Tables 4.2.6.8 and 6.1.1.4'
N N 0.0061 0.0033 'International Tables Vol C Tables 4.2.6.8 and 6.1.1.4'
Cl Cl 0.1484 0.1585 'International Tables Vol C Tables 4.2.6.8 and 6.1.1.4'
H H 0.0000 0.0000 'International Tables Vol C Tables 4.2.6.8 and 6.1.1.4'
C C 0.0033 0.0016 'International Tables Vol C Tables 4.2.6.8 and 6.1.1.4'

loop_
_geom_angle_atom_site_label_1
_geom_angle_atom_site_label_2
_geom_angle_atom_site_label_3
_geom_angle
_geom_angle_publ_flag
H1O O1S H2O 95(6) no
C12 N5 C14 111.5(3) yes
C14 N5 C15 124.4(3) yes
C12 N5 C15 124.1(3) yes
C13 N6 C14 112.3(4) yes
C14 N7 C16 118.1(3) yes
C16 N8 C17 128.8(4) yes
C13 N6 H6N 133(3) no
C14 N6 H6N 115(3) no
C17 N8 H8N 119(3) no
C16 N8 H8N 112(3) no
C3 N1 C4 125.3(4) yes
C2 N1 C3 110.7(3) yes
C2 N1 C4 123.8(4) yes
C1 N2 C3 112.0(3) yes
C3 N3 C5 118.3(3) yes
C5 N4 C6 129.9(3) yes
C3 N2 H2N 115(3) no
C1 N2 H2N 132(3) no
C5 N4 H4N 114(3) no
C6 N4 H4N 116(3) no
N5 C12 C13 102.9(4) yes
O3 C13 C12 126.8(4) yes
O3 C13 N6 127.5(4) yes
N6 C13 C12 105.7(4) yes
N5 C14 N6 107.6(4) yes
N6 C14 N7 129.1(4) yes
N5 C14 N7 123.3(3) yes
N7 C16 N8 108.9(3) yes
O4 C16 N7 127.6(4) yes
O4 C16 N8 123.5(4) yes
N8 C17 C22 117.1(4) yes
N8 C17 C18 122.9(4) yes
C18 C17 C22 120.0(4) no
C17 C18 C19 118.3(4) no
Cl1 C19 C20 119.7(4) yes
C18 C19 C20 122.7(4) no
Cl1 C19 C18 117.5(3) yes
C19 C20 C21 117.7(4) no
C20 C21 C22 121.0(4) no
C17 C22 C21 120.2(4) no
C13 C12 H12B 111.00 no
H12A C12 H12B 109.00 no
C13 C12 H12A 111.00 no
N5 C12 H12A 111.00 no
N5 C12 H12B 111.00 no
H15B C15 H15C 109.00 no
H15A C15 H15B 109.00 no
N5 C15 H15B 110.00 no
N5 C15 H15C 110.00 no
H15A C15 H15C 109.00 no
N5 C15 H15A 109.00 no
C17 C18 H18 121.00 no
C19 C18 H18 121.00 no
C19 C20 H20 121.00 no
C21 C20 H20 121.00 no
C22 C21 H21 119.00 no
C20 C21 H21 120.00 no
C17 C22 H22 120.00 no
C21 C22 H22 120.00 no
O1 C1 N2 126.7(4) yes
N2 C1 C2 105.6(4) yes
O1 C1 C2 127.7(4) yes
N1 C2 C1 103.1(4) yes
N1 C3 N2 108.4(4) yes
N1 C3 N3 122.6(3) yes
N2 C3 N3 129.0(4) yes
N3 C5 N4 108.8(4) yes
O2 C5 N4 123.6(4) yes
O2 C5 N3 127.7(4) yes
N4 C6 C11 123.5(4) yes
N4 C6 C7 116.9(3) yes
C7 C6 C11 119.6(4) no
C6 C7 C8 121.1(4) no
C7 C8 C9 120.6(4) no
C8 C9 C10 117.2(4) no
Cl2 C10 C11 119.0(3) yes
C9 C10 C11 122.9(4) no
Cl2 C10 C9 118.0(3) yes
C6 C11 C10 118.6(4) no
N1 C2 H2A 106(2) no
C1 C2 H2A 113(2) no
C1 C2 H2B 116(3) no
N1 C2 H2B 109(3) no
H2A C2 H2B 108(4) no
N1 C4 H4B 109.00 no
N1 C4 H4C 109.00 no
H4A C4 H4B 110.00 no
H4A C4 H4C 109.00 no
H4B C4 H4C 109.00 no
N1 C4 H4A 109.00 no
C6 C7 H7 119.00 no
C8 C7 H7 120.00 no
C9 C8 H8 120.00 no
C7 C8 H8 120.00 no
C8 C9 H9 121.00 no
C10 C9 H9 121.00 no
C6 C11 H11 121.00 no
C10 C11 H11 121.00 no

loop_
_geom_bond_atom_site_label_1
_geom_bond_atom_site_label_2
_geom_bond_distance
_geom_bond_publ_flag
Cl1 C19 1.745(4) yes
Cl2 C10 1.752(5) yes
O3 C13 1.212(5) yes
O4 C16 1.225(5) yes
O1 C1 1.212(5) yes
O2 C5 1.231(5) yes
O1S H1O 0.85(5) no
O1S H2O 0.88(8) no
N5 C15 1.453(5) yes
N5 C14 1.335(6) yes
N5 C12 1.437(6) yes
N6 C13 1.350(6) yes
N6 C14 1.389(5) yes
N7 C14 1.298(5) yes
N7 C16 1.387(6) yes
N8 C16 1.371(5) yes
N8 C17 1.405(6) yes
N6 H6N 0.81(4) no
N8 H8N 0.84(5) no
N1 C3 1.338(5) yes
N1 C2 1.454(6) yes
N1 C4 1.455(6) yes
N2 C3 1.387(5) yes
N2 C1 1.365(6) yes
N3 C3 1.304(6) yes
N3 C5 1.386(6) yes
N4 C6 1.400(6) yes
N4 C5 1.367(6) yes
N2 H2N 0.89(4) no
N4 H4N 0.88(4) no
C12 C13 1.511(6) no
C17 C18 1.388(6) no
C17 C22 1.390(6) no
C18 C19 1.381(6) no
C19 C20 1.378(6) no
C20 C21 1.392(7) no
C21 C22 1.370(7) no
C12 H12B 0.9700 no
C12 H12A 0.9700 no
C15 H15A 0.9600 no
C15 H15C 0.9600 no
C15 H15B 0.9600 no
C18 H18 0.9300 no
C20 H20 0.9300 no
C21 H21 0.9300 no
C22 H22 0.9300 no
C1 C2 1.507(6) no
C6 C11 1.388(5) no
C6 C7 1.384(6) no
C7 C8 1.366(6) no
C8 C9 1.396(6) no
C9 C10 1.388(6) no
C10 C11 1.373(6) no
C2 H2B 0.96(4) no
C2 H2A 0.99(5) no
C4 H4C 0.9600 no
C4 H4A 0.9600 no
C4 H4B 0.9600 no
C7 H7 0.9300 no
C8 H8 0.9300 no
C9 H9 0.9300 no
C11 H11 0.9300 no

loop_
_geom_contact_atom_site_label_1
_geom_contact_atom_site_label_2
_geom_contact_distance
_geom_contact_site_symmetry_2
_geom_contact_publ_flag
Cl1 Cl2 3.5373(17) 1_444 no
Cl1 C2 3.623(5) 1_455 no
Cl1 C15 3.596(5) 2_656 no
Cl1 N5 3.446(4) 2_656 no
Cl1 C14 3.623(4) 2_656 no
Cl2 Cl1 3.5373(17) 1_666 no
Cl2 C4 3.642(6) 2_767 no
Cl2 C12 3.618(5) 1_556 no
Cl2 O4 3.377(3) 2_667 no
Cl1 H15B 3.0600 1_445 no
O1 C22 3.356(6) 2_757 no
O1 N2 3.207(5) 2_757 no
O1 O1S 2.812(5) 1_656 no
O1 C1 3.252(5) 2_757 no
O1 C2 3.385(6) 2_757 no
O1 C3 3.228(6) 2_757 no
O1 C8 3.407(6) 2_767 no
O1S O1 2.812(5) 1_454 no
O1S C13 3.348(6) . no
O1S N6 3.230(5) . no
O1S O3 2.819(5) . no
O1S C12 3.360(6) 2_666 no
O2 N2 2.667(5) . no
O2 C11 2.899(5) . no
O2 C15 3.106(5) 2_767 no
O3 C8 3.385(6) 2_666 no
O3 C7 3.219(6) 2_666 no
O3 C14 3.352(5) 2_666 no
O3 C13 3.388(5) 2_666 no
O3 O1S 2.819(5) . no
O4 C17 3.341(4) 2_656 no
O4 C4 3.241(6) 2_656 no
O4 N6 2.648(5) . no
O4 Cl2 3.377(3) 2_667 no
O4 C18 2.855(6) . no
O1 H22 2.6700 2_757 no
O1 H1O 1.97(5) 1_656 no
O1S H15A 2.8000 2_666 no
O1S H2A 2.71(4) 2_656 no
O1S H4A 2.7400 2_656 no
O1S H6N 2.78(4) . no
O1S H12B 2.5500 2_666 no
O2 H2N 2.02(4) . no
O2 H15A 2.5600 2_767 no
O2 H11 2.3000 . no
O2 H20 2.7000 2_657 no
O3 H2O 2.00(8) . no
O3 H8 2.8600 2_666 no
O3 H7 2.5100 2_666 no
O4 H18 2.2500 . no
O4 H6N 2.04(5) . no
O4 H4A 2.5500 2_656 no
N1 N2 2.210(5) . no
N2 O1 3.207(5) 2_757 no
N2 N1 2.210(5) . no
N2 O2 2.667(5) . no
N2 C1 3.350(6) 2_757 no
N2 C9 3.431(6) 2_767 no
N3 N8 3.038(5) . no
N4 N7 3.082(5) . no
N5 N6 2.199(5) . no
N5 Cl1 3.446(4) 2_656 no
N6 C19 3.383(6) 2_656 no
N6 C13 3.450(6) 2_666 no
N6 N5 2.199(5) . no
N6 O1S 3.230(5) . no
N6 O4 2.648(5) . no
N7 N4 3.082(5) . no
N8 N3 3.038(5) . no
N3 H8N 2.20(5) . no
N3 H4C 2.5700 . no
N4 H8N 2.85(5) . no
N6 H2O 2.91(7) . no
N7 H15C 2.5200 . no
N7 H4N 2.20(4) . no
N8 H4N 2.83(5) . no
C1 C9 3.249(6) 2_767 no
C1 N2 3.350(6) 2_757 no
C1 C8 3.447(6) 2_767 no
C1 O1 3.252(5) 2_757 no
C1 C1 3.088(6) 2_757 no
C1 C2 3.557(6) 2_757 no
C2 C9 3.576(7) 2_767 no
C2 O1 3.385(6) 2_757 no
C2 C1 3.557(6) 2_757 no
C2 C19 3.349(6) 1_655 no
C2 Cl1 3.623(5) 1_655 no
C3 C10 3.506(6) 2_767 no
C3 O1 3.228(6) 2_757 no
C4 Cl2 3.642(6) 2_767 no
C4 O4 3.241(6) 2_656 no
C6 C8 3.428(6) 2_667 no
C7 C9 3.382(6) 2_667 no
C7 C8 3.384(6) 2_667 no
C7 O3 3.219(6) 2_666 no
C8 O3 3.385(6) 2_666 no
C8 O1 3.407(6) 2_767 no
C8 C6 3.428(6) 2_667 no
C8 C1 3.447(6) 2_767 no
C8 C7 3.384(6) 2_667 no
C9 C2 3.576(7) 2_767 no
C9 N2 3.431(6) 2_767 no
C9 C1 3.249(6) 2_767 no
C9 C7 3.382(6) 2_667 no
C10 C3 3.506(6) 2_767 no
C11 O2 2.899(5) . no
C12 O1S 3.360(6) 2_666 no
C12 Cl2 3.618(5) 1_554 no
C13 C13 3.215(6) 2_666 no
C13 O3 3.388(5) 2_666 no
C13 C20 3.447(6) 2_656 no
C13 N6 3.450(6) 2_666 no
C13 O1S 3.348(6) . no
C14 C19 3.407(6) 2_656 no
C14 O3 3.352(5) 2_666 no
C14 C18 3.549(6) 2_656 no
C14 Cl1 3.623(4) 2_656 no
C15 Cl1 3.596(5) 2_656 no
C15 O2 3.106(5) 2_767 no
C16 C18 3.467(6) 2_656 no
C17 O4 3.341(4) 2_656 no
C18 C14 3.549(6) 2_656 no
C18 O4 2.855(6) . no
C18 C16 3.467(6) 2_656 no
C19 C2 3.349(6) 1_455 no
C19 C14 3.407(6) 2_656 no
C19 N6 3.383(6) 2_656 no
C20 C13 3.447(6) 2_656 no
C22 O1 3.356(6) 2_757 no
C1 H1O 2.73(5) 1_656 no
C4 H18 3.0400 2_656 no
C5 H11 2.8000 . no
C5 H2N 2.54(4) . no
C5 H8N 2.95(5) . no
C13 H2O 2.71(8) . no
C16 H6N 2.54(5) . no
C16 H18 2.7700 . no
C16 H4N 2.96(4) . no
C17 H9 3.0200 2_667 no
C18 H2B 2.81(4) 1_455 no
C19 H2B 2.68(4) 1_455 no
H1O C1 2.73(5) 1_454 no
H1O H2A 2.54(8) 2_656 no
H1O O1 1.97(5) 1_454 no
H2A O1S 2.71(4) 2_656 no
H2A H1O 2.54(8) 2_656 no
H2B C19 2.68(4) 1_655 no
H2B H4B 2.5300 . no
H2B C18 2.81(4) 1_655 no
H2N O2 2.02(4) . no
H2N C5 2.54(4) . no
H2O N6 2.91(7) . no
H2O C13 2.71(8) . no
H2O O3 2.00(8) . no
H4A O4 2.5500 2_656 no
H4A O1S 2.7400 2_656 no
H4B H2B 2.5300 . no
H4C N3 2.5700 . no
H4C H18 2.5200 2_656 no
H4N N7 2.20(4) . no
H4N N8 2.83(5) . no
H4N H8N 2.28(7) . no
H4N H15C 2.5800 . no
H4N C16 2.96(4) . no
H4N H7 2.2600 . no
H6N C16 2.54(5) . no
H6N O1S 2.78(4) . no
H6N O4 2.04(5) . no
H7 O3 2.5100 2_666 no
H7 H4N 2.2600 . no
H8 H21 2.4300 1_565 no
H8 O3 2.8600 2_666 no
H8N C5 2.95(5) . no
H8N H4N 2.28(7) . no
H8N H22 2.3200 . no
H8N N3 2.20(5) . no
H8N N4 2.85(5) . no
H9 C17 3.0200 2_667 no
H11 C5 2.8000 . no
H11 O2 2.3000 . no
H12B O1S 2.5500 2_666 no
H15A O1S 2.8000 2_666 no
H15A O2 2.5600 2_767 no
H15B Cl1 3.0600 1_665 no
H15C H4N 2.5800 . no
H15C N7 2.5200 . no
H18 C16 2.7700 . no
H18 C4 3.0400 2_656 no
H18 O4 2.2500 . no
H18 H4C 2.5200 2_656 no
H20 O2 2.7000 2_657 no
H21 H8 2.4300 1_545 no
H22 O1 2.6700 2_757 no
H22 H8N 2.3200 . no

loop_
_geom_hbond_atom_site_label_D
_geom_hbond_atom_site_label_H
_geom_hbond_atom_site_label_A
_geom_hbond_distance_DH
_geom_hbond_distance_HA
_geom_hbond_distance_DA
_geom_hbond_angle_DHA
_geom_hbond_site_symmetry_A
_geom_hbond_publ_flag
O1S H1O O1 0.85(5) 1.97(5) 2.812(5) 171(6) 1_454 yes
N2 H2N O2 0.89(4) 2.02(4) 2.667(5) 129(3) . yes
O1S H2O O3 0.88(8) 2.00(8) 2.819(5) 154(6) . yes
N4 H4N N7 0.88(4) 2.20(4) 3.082(5) 174(3) . yes
N6 H6N O4 0.81(4) 2.04(5) 2.648(5) 131(4) . yes
N8 H8N N3 0.84(5) 2.20(5) 3.038(5) 176(5) . yes
C4 H4A O4 0.9600 2.5500 3.241(6) 129.00 2_656 yes
C7 H7 O3 0.9300 2.5100 3.219(6) 133.00 2_666 yes
C11 H11 O2 0.9300 2.3000 2.899(5) 122.00 . yes
C12 H12B O1S 0.9700 2.5500 3.360(6) 140.00 2_666 yes
C15 H15A O2 0.9600 2.5600 3.106(5) 117.00 2_767 yes
C15 H15C N7 0.9600 2.5200 2.870(6) 101.00 . yes
C18 H18 O4 0.9300 2.2500 2.855(6) 122.00 . yes

loop_
_geom_torsion_atom_site_label_1
_geom_torsion_atom_site_label_2
_geom_torsion_atom_site_label_3
_geom_torsion_atom_site_label_4
_geom_torsion
_geom_torsion_publ_flag
C14 N5 C12 C13 1.7(4) no
C15 N5 C12 C13 179.1(4) no
C15 N5 C14 N7 2.7(6) no
C12 N5 C14 N6 -0.4(5) no
C15 N5 C14 N6 -177.8(4) no
C12 N5 C14 N7 -180.0(4) no
C13 N6 C14 N5 -1.3(5) no
C14 N6 C13 O3 -176.9(4) no
C14 N6 C13 C12 2.3(5) no
C13 N6 C14 N7 178.2(4) no
C16 N7 C14 N5 -176.6(4) no
C16 N7 C14 N6 4.0(6) no
C14 N7 C16 N8 176.4(3) no
C14 N7 C16 O4 -4.2(6) no
C16 N8 C17 C18 4.0(7) no
C17 N8 C16 N7 173.2(4) no
C17 N8 C16 O4 -6.3(7) no
C16 N8 C17 C22 -174.7(4) no
C4 N1 C3 N3 4.2(7) no
C3 N1 C2 C1 2.8(5) no
C4 N1 C2 C1 177.4(4) no
C2 N1 C3 N2 -0.3(5) no
C4 N1 C3 N2 -174.8(4) no
C2 N1 C3 N3 178.7(4) no
C3 N2 C1 C2 4.3(5) no
C1 N2 C3 N1 -2.7(5) no
C1 N2 C3 N3 178.4(4) no
C3 N2 C1 O1 -175.8(4) no
C5 N3 C3 N2 2.2(7) no
C3 N3 C5 O2 -9.9(7) no
C5 N3 C3 N1 -176.7(4) no
C3 N3 C5 N4 170.6(4) no
C6 N4 C5 O2 -1.1(7) no
C5 N4 C6 C7 179.8(4) no
C5 N4 C6 C11 -1.7(7) no
C6 N4 C5 N3 178.5(4) no
N5 C12 C13 O3 176.8(4) no
N5 C12 C13 N6 -2.4(4) no
N8 C17 C22 C21 177.6(4) no
C22 C17 C18 C19 0.8(6) no
N8 C17 C18 C19 -177.9(4) no
C18 C17 C22 C21 -1.2(7) no
C17 C18 C19 C20 0.8(7) no
C17 C18 C19 Cl1 178.4(3) no
Cl1 C19 C20 C21 -179.5(4) no
C18 C19 C20 C21 -2.0(7) no
C19 C20 C21 C22 1.5(7) no
C20 C21 C22 C17 0.0(7) no
O1 C1 C2 N1 175.9(4) no
N2 C1 C2 N1 -4.2(5) no
N4 C6 C7 C8 177.4(4) no
C11 C6 C7 C8 -1.1(7) no
N4 C6 C11 C10 -177.7(4) no
C7 C6 C11 C10 0.8(6) no
C6 C7 C8 C9 0.2(7) no
C7 C8 C9 C10 1.0(7) no
C8 C9 C10 Cl2 179.4(3) no
C8 C9 C10 C11 -1.4(7) no
Cl2 C10 C11 C6 179.8(3) no
C9 C10 C11 C6 0.5(7) no
